data_2015439
loop_
_publ_author_name
'Hartung, Jens'
'Schwarz, Michaela'
'Paulus, Erich F.'
'Svoboda, Ingrid'
'Fuess, Hartmut'

_publ_section_title 4-(4-Chlorophenyl)-3-(4-phenylpent-4-enyloxy)-1,3-thiazole-2(3<i>H</i>)-thione
_journal_coeditor_code HJ1090
_journal_issue 7
_journal_name_full 'Acta Crystallographica Section C'
_journal_page_first o386
_journal_page_last o388
_journal_paper_doi 10.1107/S0108270106004677
_journal_volume 62
_journal_year 2006
_chemical_formula_iupac 'C20 H18 Cl N O S2'
_chemical_formula_moiety 'C20 H18 Cl N O S2'
_chemical_formula_sum 'C20 H18 Cl N O S2'
_chemical_formula_weight 387.92
_chemical_name_systematic
;
4-(4-Chlorophenyl)-3-(4-phenylpent-4-enyloxy)thiazole-2(3H)-thione
;
_space_group_IT_number 159
_symmetry_cell_setting trigonal
_symmetry_space_group_name_Hall 'P 3 -2c'
_symmetry_space_group_name_H-M 'P 3 1 c'
_atom_sites_solution_hydrogens geom
_atom_sites_solution_primary direct
_atom_sites_solution_secondary difmap
_audit_creation_method SHELXL97
_cell_angle_alpha 90.00
_cell_angle_beta 90.00
_cell_angle_gamma 120.00
_cell_formula_units_Z 18
_cell_length_a 36.21710(10)
_cell_length_b 36.21710(10)
_cell_length_c 7.66950(10)
_cell_measurement_reflns_used 10106
_cell_measurement_temperature 293(2)
_cell_measurement_theta_max 25.73
_cell_measurement_theta_min 1.12
_cell_volume 8712.14(12)
_computing_cell_refinement AXS-software
_computing_data_collection AXS-software
_computing_data_reduction AXS-software
_computing_molecular_graphics 'PLATON (Spek, 2003) and ORTEP-3 (Farrugia, 1997, 2005)'
_computing_publication_material SHELXL97
_computing_structure_refinement 'SHELXL97 (Sheldrick, 1997)'
_computing_structure_solution 'SHELXS97 (Sheldrick, 1997)'
_diffrn_ambient_temperature 293(2)
_diffrn_measured_fraction_theta_full 0.944
_diffrn_measured_fraction_theta_max 0.944
_diffrn_measurement_device_type 'Bruker four-circle CCD area-detector'
_diffrn_measurement_method '\w and \f'
_diffrn_radiation_monochromator graphite
_diffrn_radiation_source 'rotating anode,focus:0.5 x 5mm,50 kV,120 mA'
_diffrn_radiation_type MoK\a
_diffrn_radiation_wavelength 0.71073
_diffrn_reflns_av_R_equivalents 0.0359
_diffrn_reflns_av_sigmaI/netI 0.0238
_diffrn_reflns_limit_h_max 41
_diffrn_reflns_limit_h_min -42
_diffrn_reflns_limit_k_max 43
_diffrn_reflns_limit_k_min -44
_diffrn_reflns_limit_l_max 9
_diffrn_reflns_limit_l_min -9
_diffrn_reflns_number 49608
_diffrn_reflns_theta_full 25.73
_diffrn_reflns_theta_max 25.73
_diffrn_reflns_theta_min 1.30
_diffrn_standards_decay_% 0
_exptl_absorpt_coefficient_mu 0.421
_exptl_absorpt_correction_T_max 0.9206
_exptl_absorpt_correction_T_min 0.8236
_exptl_absorpt_correction_type none
_exptl_crystal_colour colourless
_exptl_crystal_density_diffrn 1.331
_exptl_crystal_density_method 'not measured'
_exptl_crystal_description 'hexagonal rod'
_exptl_crystal_F_000 3636
_exptl_crystal_size_max 0.48
_exptl_crystal_size_mid 0.20
_exptl_crystal_size_min 0.20
_refine_diff_density_max 0.144
_refine_diff_density_min -0.155
_refine_ls_abs_structure_details 'Flack (1983)'
_refine_ls_abs_structure_Flack 0.11(7)
_refine_ls_extinction_method none
_refine_ls_goodness_of_fit_ref 1.296
_refine_ls_hydrogen_treatment constr
_refine_ls_matrix_type full
_refine_ls_number_parameters 677
_refine_ls_number_reflns 10106
_refine_ls_number_restraints 1
_refine_ls_restrained_S_all 1.296
_refine_ls_R_factor_all 0.0625
_refine_ls_R_factor_gt 0.0487
_refine_ls_shift/su_max 0.001
_refine_ls_shift/su_mean 0.000
_refine_ls_structure_factor_coef Fsqd
_refine_ls_weighting_details 'calc w=1/[\s^2^(Fo^2^)+(0.0132P)^2^+4.1632P] where P=(Fo^2^+2Fc^2^)/3'
_refine_ls_weighting_scheme calc
_refine_ls_wR_factor_gt 0.0872
_refine_ls_wR_factor_ref 0.0964
_reflns_number_gt 8858
_reflns_number_total 10106
_reflns_threshold_expression I>2\s(I)
_cod_data_source_file hj1090.cif
_cod_data_source_block I
_cod_database_code 2015439
_cod_database_fobs_code 2015439

loop_
_symmetry_equiv_pos_as_xyz
'x, y, z'
'-y, x-y, z'
'-x+y, -x, z'
'y, x, z+1/2'
'x-y, -y, z+1/2'
'-x, -x+y, z+1/2'

loop_
_atom_site_type_symbol
_atom_site_label
_atom_site_fract_x
_atom_site_fract_y
_atom_site_fract_z
_atom_site_U_iso_or_equiv
_atom_site_adp_type
_atom_site_calc_flag
_atom_site_refinement_flags
_atom_site_occupancy
O O11 0.27828(10) 0.48772(8) 0.1173(4) 0.0551(8) Uani d . 1
C C102 0.31916(19) 0.56186(14) 0.0614(8) 0.0761(16) Uani d . 1
N N13 0.28050(12) 0.52631(11) 0.0815(6) 0.0615(10) Uani d . 1
C C104 0.24403(17) 0.52983(16) 0.0679(8) 0.0688(14) Uani d . 1
C C105 0.2548(2) 0.57056(19) 0.0332(10) 0.093(2) Uani d . 1
H H105 0.2352 0.5798 0.0180 0.140 Uiso calc R 1
C C106 0.20030(17) 0.49291(16) 0.0833(7) 0.0638(13) Uani d . 1
C C107 0.1681(2) 0.4907(2) -0.0230(8) 0.0832(17) Uani d . 1
H H107 0.1746 0.5118 -0.1062 0.125 Uiso calc R 1
C C108 0.1270(2) 0.4582(2) -0.0069(9) 0.093(2) Uani d . 1
H H108 0.1057 0.4579 -0.0758 0.139 Uiso calc R 1
C C109 0.11706(18) 0.4261(2) 0.1095(9) 0.0812(17) Uani d . 1
C C110 0.14750(18) 0.42635(17) 0.2179(8) 0.0726(15) Uani d . 1
H H110 0.1405 0.4045 0.2976 0.109 Uiso calc R 1
C C111 0.18944(17) 0.46060(16) 0.2043(7) 0.0641(13) Uani d . 1
H H111 0.2103 0.4616 0.2780 0.096 Uiso calc R 1
C C112 0.28060(16) 0.46836(13) -0.0469(7) 0.0603(13) Uani d . 1
H H11 0.3076 0.4864 -0.1046 0.090 Uiso calc R 1
H H12 0.2577 0.4644 -0.1245 0.090 Uiso calc R 1
C C113 0.27633(15) 0.42587(14) -0.0005(7) 0.0639(13) Uani d . 1
H H13 0.2841 0.4151 -0.1012 0.096 Uiso calc R 1
H H14 0.2963 0.4302 0.0922 0.096 Uiso calc R 1
C C114 0.23302(16) 0.39344(14) 0.0564(7) 0.0648(13) Uani d . 1
H H15 0.2129 0.3919 -0.0310 0.097 Uiso calc R 1
H H16 0.2267 0.4034 0.1635 0.097 Uiso calc R 1
C C115 0.22496(16) 0.34864(15) 0.0875(8) 0.0681(14) Uani d . 1
C C116 0.2545(2) 0.33901(19) 0.0636(14) 0.128(3) Uani d . 1
H H17 0.2486 0.3111 0.0794 0.192 Uiso calc R 1
H H18 0.2818 0.3600 0.0306 0.192 Uiso calc R 1
C C117 0.18099(17) 0.31590(14) 0.1404(7) 0.0644(13) Uani d . 1
C C118 0.14614(16) 0.32236(16) 0.1206(8) 0.0727(15) Uani d . 1
H H118 0.1505 0.3478 0.0726 0.109 Uiso calc R 1
C C119 0.10576(18) 0.29202(18) 0.1704(8) 0.0850(18) Uani d . 1
H H119 0.0832 0.2971 0.1541 0.128 Uiso calc R 1
C C120 0.0982(2) 0.25426(19) 0.2442(9) 0.0899(19) Uani d . 1
H H120 0.0708 0.2338 0.2782 0.135 Uiso calc R 1
C C121 0.1315(2) 0.24736(17) 0.2663(8) 0.0849(17) Uani d . 1
H H121 0.1267 0.2218 0.3151 0.127 Uiso calc R 1
C C122 0.17240(18) 0.27757(15) 0.2176(8) 0.0740(15) Uani d . 1
H H122 0.1947 0.2722 0.2368 0.111 Uiso calc R 1
Cl Cl1 0.06499(6) 0.38341(7) 0.1270(3) 0.1278(7) Uani d . 1
S S11 0.30874(6) 0.60296(5) 0.0208(3) 0.1043(6) Uani d . 1
S S12 0.36709(4) 0.56718(4) 0.0708(3) 0.0807(4) Uani d . 1
O O21 0.17492(9) 0.03906(9) 0.1929(4) 0.0543(8) Uani d . 1
C C202 0.10099(15) 0.00329(18) 0.2575(9) 0.0712(15) Uani d . 1
N N23 0.13806(11) 0.03959(11) 0.2392(6) 0.0616(11) Uani d . 1
C C204 0.13751(15) 0.07788(15) 0.2394(8) 0.0643(13) Uani d . 1
C C205 0.09797(15) 0.07055(17) 0.2667(9) 0.0810(18) Uani d . 1
H H205 0.0907 0.0918 0.2717 0.121 Uiso calc R 1
C C206 0.17553(14) 0.11999(14) 0.2057(7) 0.0545(12) Uani d . 1
C C207 0.17110(17) 0.14783(16) 0.0922(8) 0.0754(15) Uani d . 1
H H207 0.1451 0.1391 0.0376 0.113 Uiso calc R 1
C C208 0.20520(19) 0.18819(18) 0.0609(9) 0.0856(17) Uani d . 1
H H208 0.2022 0.2070 -0.0121 0.128 Uiso calc R 1
C C209 0.24329(17) 0.19978(15) 0.1393(8) 0.0700(15) Uani d . 1
C C210 0.24897(15) 0.17351(15) 0.2498(8) 0.0656(14) Uani d . 1
H H210 0.2754 0.1822 0.3008 0.098 Uiso calc R 1
C C211 0.21426(15) 0.13353(14) 0.2840(7) 0.0605(13) Uani d . 1
H H211 0.2173 0.1155 0.3617 0.091 Uiso calc R 1
C C212 0.19260(14) 0.02767(16) 0.3404(7) 0.0609(13) Uani d . 1
H H22 0.1724 -0.0006 0.3827 0.091 Uiso calc R 1
H H21 0.1996 0.0479 0.4349 0.091 Uiso calc R 1
C C213 0.23238(14) 0.02887(15) 0.2722(7) 0.0639(13) Uani d . 1
H H24 0.2248 0.0097 0.1733 0.096 Uiso calc R 1
H H23 0.2438 0.0186 0.3623 0.096 Uiso calc R 1
C C214 0.26671(14) 0.07332(16) 0.2164(7) 0.0647(13) Uani d . 1
H H25 0.2560 0.0820 0.1182 0.097 Uiso calc R 1
H H26 0.2715 0.0929 0.3114 0.097 Uiso calc R 1
C C215 0.30922(15) 0.07799(18) 0.1652(8) 0.0688(15) Uani d . 1
C C216 0.31574(19) 0.0465(2) 0.1418(11) 0.117(3) Uani d . 1
H H27 0.3426 0.0515 0.1087 0.175 Uiso calc R 1
H H28 0.2936 0.0187 0.1580 0.175 Uiso calc R 1
C C217 0.34425(15) 0.12313(18) 0.1402(7) 0.0673(14) Uani d . 1
C C218 0.33627(15) 0.15501(17) 0.0854(8) 0.0703(14) Uani d . 1
H H218 0.3082 0.1482 0.0663 0.106 Uiso calc R 1
C C219 0.36856(17) 0.19663(19) 0.0581(8) 0.0792(16) Uani d . 1
H H219 0.3623 0.2171 0.0176 0.119 Uiso calc R 1
C C220 0.40976(18) 0.2071(2) 0.0918(8) 0.0837(17) Uani d . 1
H H220 0.4317 0.2350 0.0754 0.126 Uiso calc R 1
C C221 0.41892(16) 0.1772(2) 0.1488(8) 0.0804(18) Uani d . 1
H H221 0.4471 0.1848 0.1702 0.121 Uiso calc R 1
C C222 0.38689(16) 0.1353(2) 0.1757(7) 0.0798(17) Uani d . 1
H H222 0.3937 0.1154 0.2174 0.120 Uiso calc R 1
Cl Cl2 0.28707(6) 0.25040(5) 0.0946(3) 0.1127(6) Uani d . 1
S S21 0.06202(4) 0.01696(5) 0.2915(3) 0.0990(6) Uani d . 1
S S22 0.09101(4) -0.04685(4) 0.2431(3) 0.0856(5) Uani d . 1
O O31 -0.16453(9) 0.48097(8) 0.1152(4) 0.0525(7) Uani d . 1
C C302 -0.23863(15) 0.43639(14) 0.0580(8) 0.0695(15) Uani d . 1
N N33 -0.19908(11) 0.44128(10) 0.0762(6) 0.0564(9) Uani d . 1
C C304 -0.19395(16) 0.40566(14) 0.0569(8) 0.0663(13) Uani d . 1
C C305 -0.23231(19) 0.37109(16) 0.0240(9) 0.089(2) Uani d . 1
H H305 -0.2363 0.3439 0.0078 0.133 Uiso calc R 1
C C306 -0.15241(15) 0.40760(13) 0.0706(7) 0.0624(13) Uani d . 1
C C307 -0.1427(2) 0.38534(18) -0.0510(9) 0.0870(18) Uani d . 1
H H307 -0.1614 0.3708 -0.1417 0.131 Uiso calc R 1
C C308 -0.1048(2) 0.3850(2) -0.0356(10) 0.104(2) Uani d . 1
H H308 -0.0977 0.3707 -0.1181 0.156 Uiso calc R 1
C C309 -0.07788(18) 0.40542(18) 0.1000(10) 0.0794(16) Uani d . 1
C C310 -0.08697(18) 0.42726(15) 0.2214(8) 0.0704(15) Uani d . 1
H H310 -0.0683 0.4410 0.3133 0.106 Uiso calc R 1
C C311 -0.12427(16) 0.42859(14) 0.2060(7) 0.0645(13) Uani d . 1
H H311 -0.1306 0.4437 0.2872 0.097 Uiso calc R 1
C C312 -0.14780(14) 0.50642(14) -0.0449(6) 0.0572(12) Uani d . 1
H H31 -0.1690 0.5120 -0.0964 0.086 Uiso calc R 1
H H32 -0.1402 0.4914 -0.1295 0.086 Uiso calc R 1
C C313 -0.10886(13) 0.54758(14) 0.0085(7) 0.0586(12) Uani d . 1
H H34 -0.1162 0.5599 0.1057 0.088 Uiso calc R 1
H H33 -0.1000 0.5676 -0.0879 0.088 Uiso calc R 1
C C314 -0.07197(13) 0.54130(13) 0.0608(7) 0.0556(12) Uani d . 1
H H35 -0.0677 0.5254 -0.0308 0.083 Uiso calc R 1
H H36 -0.0801 0.5239 0.1653 0.083 Uiso calc R 1
C C315 -0.02942(14) 0.58185(14) 0.0955(8) 0.0631(12) Uani d . 1
C C316 -0.02578(17) 0.61901(16) 0.1074(10) 0.094(2) Uani d . 1
H H38 0.0009 0.6429 0.1258 0.140 Uiso calc R 1
H H37 -0.0498 0.6219 0.0976 0.140 Uiso calc R 1
C C317 0.00791(13) 0.57527(13) 0.1102(7) 0.0538(11) Uani d . 1
C C318 0.00397(17) 0.53796(17) 0.1770(8) 0.0698(14) Uani d . 1
H H318 -0.0226 0.5167 0.2161 0.105 Uiso calc R 1
C C319 0.03825(18) 0.53138(19) 0.1873(8) 0.0831(17) Uani d . 1
H H319 0.0347 0.5059 0.2316 0.125 Uiso calc R 1
C C320 0.07765(17) 0.56258(19) 0.1319(7) 0.0740(16) Uani d . 1
H H320 0.1009 0.5583 0.1395 0.111 Uiso calc R 1
C C321 0.08295(15) 0.59997(18) 0.0656(7) 0.0712(15) Uani d . 1
H H321 0.1097 0.6211 0.0285 0.107 Uiso calc R 1
C C322 0.04824(14) 0.60632(16) 0.0537(7) 0.0645(13) Uani d . 1
H H322 0.0520 0.6317 0.0073 0.097 Uiso calc R 1
Cl Cl3 -0.03108(6) 0.40294(7) 0.1203(3) 0.1279(7) Uani d . 1
S S31 -0.27244(5) 0.38239(4) 0.0154(3) 0.0995(6) Uani d . 1
S S32 -0.25399(4) 0.47203(4) 0.0733(2) 0.0758(4) Uani d . 1

loop_
_atom_site_aniso_label
_atom_site_aniso_U_11
_atom_site_aniso_U_22
_atom_site_aniso_U_33
_atom_site_aniso_U_12
_atom_site_aniso_U_13
_atom_site_aniso_U_23
O11 0.0710(19) 0.0394(15) 0.062(2) 0.0332(15) 0.0045(17) 0.0071(15)
C102 0.105(4) 0.043(3) 0.092(4) 0.045(3) 0.003(4) 0.002(3)
N13 0.075(3) 0.043(2) 0.074(3) 0.036(2) 0.006(2) 0.012(2)
C104 0.083(3) 0.061(3) 0.080(4) 0.050(3) 0.012(3) 0.011(3)
C105 0.119(5) 0.077(4) 0.119(6) 0.076(4) 0.011(4) 0.006(4)
C106 0.089(4) 0.075(3) 0.057(3) 0.064(3) 0.000(3) -0.003(3)
C107 0.097(5) 0.091(4) 0.091(4) 0.069(4) -0.001(4) 0.004(4)
C108 0.103(5) 0.114(5) 0.095(5) 0.080(5) -0.019(4) -0.009(4)
C109 0.068(3) 0.095(4) 0.090(5) 0.048(3) 0.002(3) -0.017(4)
C110 0.081(4) 0.084(4) 0.071(4) 0.055(3) 0.004(3) 0.004(3)
C111 0.071(3) 0.069(3) 0.066(3) 0.046(3) 0.001(3) 0.004(3)
C112 0.073(3) 0.046(3) 0.070(3) 0.036(2) 0.004(3) -0.002(2)
C113 0.065(3) 0.049(3) 0.081(4) 0.030(2) 0.008(3) 0.007(3)
C114 0.075(3) 0.055(3) 0.075(4) 0.041(3) 0.003(3) 0.011(3)
C115 0.069(3) 0.050(3) 0.088(4) 0.032(2) 0.009(3) 0.012(3)
C116 0.089(4) 0.062(3) 0.242(10) 0.044(3) 0.047(6) 0.039(5)
C117 0.074(3) 0.040(2) 0.071(3) 0.022(2) -0.003(3) 0.000(2)
C118 0.071(3) 0.057(3) 0.088(4) 0.030(3) -0.008(3) -0.006(3)
C119 0.063(3) 0.070(4) 0.101(5) 0.018(3) -0.007(3) -0.008(3)
C120 0.076(4) 0.067(4) 0.091(5) 0.010(3) 0.004(4) 0.005(3)
C121 0.081(4) 0.051(3) 0.092(4) 0.010(3) 0.005(4) 0.000(3)
C122 0.086(4) 0.052(3) 0.079(4) 0.031(3) -0.005(3) 0.000(3)
Cl1 0.0748(10) 0.1357(16) 0.161(2) 0.0437(11) -0.0126(13) -0.0102(15)
S11 0.1137(13) 0.0494(8) 0.1605(18) 0.0488(9) 0.0099(13) 0.0142(10)
S12 0.0744(8) 0.0475(7) 0.1132(12) 0.0252(6) 0.0060(9) 0.0076(8)
O21 0.0408(15) 0.0561(17) 0.072(2) 0.0291(14) -0.0021(15) 0.0004(16)
C202 0.046(3) 0.064(3) 0.107(5) 0.029(2) 0.003(3) -0.005(3)
N23 0.042(2) 0.050(2) 0.097(3) 0.0263(18) 0.006(2) -0.003(2)
C204 0.053(3) 0.050(3) 0.095(4) 0.030(2) -0.005(3) -0.009(3)
C205 0.050(3) 0.067(3) 0.138(6) 0.038(3) -0.003(3) -0.010(4)
C206 0.058(3) 0.053(2) 0.067(3) 0.039(2) -0.005(2) -0.005(2)
C207 0.072(3) 0.069(3) 0.095(4) 0.043(3) -0.013(3) 0.002(3)
C208 0.097(4) 0.074(4) 0.102(5) 0.054(3) -0.006(4) 0.018(4)
C209 0.072(3) 0.051(3) 0.087(4) 0.031(3) 0.017(3) 0.012(3)
C210 0.059(3) 0.052(3) 0.090(4) 0.031(2) -0.003(3) -0.004(3)
C211 0.058(3) 0.051(3) 0.082(4) 0.034(2) -0.008(3) 0.004(2)
C212 0.052(3) 0.066(3) 0.073(3) 0.036(2) 0.000(2) 0.006(3)
C213 0.052(3) 0.068(3) 0.080(4) 0.036(2) 0.003(3) 0.008(3)
C214 0.048(3) 0.071(3) 0.078(4) 0.032(2) 0.005(3) 0.008(3)
C215 0.045(3) 0.078(3) 0.089(4) 0.035(3) 0.002(3) 0.000(3)
C216 0.064(4) 0.106(5) 0.191(9) 0.051(4) 0.023(4) 0.000(5)
C217 0.048(3) 0.093(4) 0.058(3) 0.033(3) -0.002(2) -0.006(3)
C218 0.047(3) 0.081(4) 0.076(4) 0.027(3) -0.004(3) 0.001(3)
C219 0.071(3) 0.089(4) 0.066(4) 0.031(3) -0.003(3) -0.001(3)
C220 0.066(4) 0.096(4) 0.066(4) 0.023(3) 0.000(3) -0.009(4)
C221 0.036(3) 0.111(5) 0.073(4) 0.021(3) -0.004(3) -0.011(4)
C222 0.050(3) 0.111(5) 0.076(4) 0.039(3) -0.005(3) 0.000(3)
Cl2 0.1006(11) 0.0594(8) 0.1562(18) 0.0236(8) 0.0191(13) 0.0216(10)
S21 0.0431(7) 0.0681(9) 0.191(2) 0.0315(6) 0.0046(10) -0.0141(11)
S22 0.0489(7) 0.0522(7) 0.1550(16) 0.0247(6) 0.0022(9) -0.0074(9)
O31 0.0439(15) 0.0396(15) 0.0590(19) 0.0097(13) -0.0053(15) -0.0045(14)
C302 0.050(3) 0.043(2) 0.086(4) 0.001(2) 0.001(3) -0.009(3)
N33 0.047(2) 0.0349(18) 0.073(3) 0.0092(15) -0.005(2) -0.0073(19)
C304 0.064(3) 0.045(2) 0.076(4) 0.017(2) -0.010(3) -0.012(3)
C305 0.084(4) 0.044(3) 0.121(6) 0.019(3) -0.013(4) -0.003(3)
C306 0.072(3) 0.037(2) 0.073(3) 0.023(2) -0.005(3) -0.003(3)
C307 0.107(5) 0.076(4) 0.091(4) 0.055(4) -0.017(4) -0.031(3)
C308 0.128(6) 0.093(5) 0.112(6) 0.071(5) 0.003(5) -0.036(4)
C309 0.081(4) 0.072(3) 0.099(5) 0.049(3) 0.006(4) 0.000(4)
C310 0.082(4) 0.050(3) 0.083(4) 0.036(3) -0.008(3) -0.006(3)
C311 0.071(3) 0.045(3) 0.074(3) 0.026(2) 0.002(3) 0.000(2)
C312 0.049(3) 0.049(2) 0.062(3) 0.016(2) 0.000(2) 0.005(2)
C313 0.046(2) 0.044(2) 0.072(3) 0.012(2) 0.002(2) 0.001(2)
C314 0.043(2) 0.047(2) 0.065(3) 0.014(2) -0.003(2) -0.008(2)
C315 0.050(2) 0.053(3) 0.071(3) 0.015(2) -0.002(3) -0.008(3)
C316 0.054(3) 0.045(3) 0.173(7) 0.017(2) -0.004(4) -0.006(4)
C317 0.043(2) 0.048(2) 0.059(3) 0.014(2) -0.001(2) -0.007(2)
C318 0.052(3) 0.062(3) 0.086(4) 0.021(2) -0.006(3) -0.005(3)
C319 0.072(4) 0.076(4) 0.096(5) 0.033(3) -0.005(3) -0.002(3)
C320 0.061(3) 0.092(4) 0.069(4) 0.038(3) -0.014(3) -0.020(3)
C321 0.050(3) 0.079(4) 0.071(4) 0.022(3) 0.003(3) -0.003(3)
C322 0.049(2) 0.063(3) 0.068(3) 0.018(2) -0.004(2) -0.007(3)
Cl3 0.1161(14) 0.1380(16) 0.169(2) 0.0926(13) 0.0055(15) -0.0110(16)
S31 0.0562(8) 0.0485(7) 0.1604(18) 0.0012(6) -0.0114(10) -0.0126(10)
S32 0.0472(6) 0.0584(7) 0.1102(12) 0.0176(6) -0.0038(8) -0.0075(8)

loop_
_atom_type_symbol
_atom_type_description
_atom_type_scat_dispersion_real
_atom_type_scat_dispersion_imag
_atom_type_scat_source
C C 0.0033 0.0016 'International Tables Vol C Tables 4.2.6.8 and 6.1.1.4'
H H 0.0000 0.0000 'International Tables Vol C Tables 4.2.6.8 and 6.1.1.4'
N N 0.0061 0.0033 'International Tables Vol C Tables 4.2.6.8 and 6.1.1.4'
O O 0.0106 0.0060 'International Tables Vol C Tables 4.2.6.8 and 6.1.1.4'
S S 0.1246 0.1234 'International Tables Vol C Tables 4.2.6.8 and 6.1.1.4'
Cl Cl 0.1484 0.1585 'International Tables Vol C Tables 4.2.6.8 and 6.1.1.4'

loop_
_geom_angle_atom_site_label_1
_geom_angle_atom_site_label_2
_geom_angle_atom_site_label_3
_geom_angle
_geom_angle_publ_flag
N13 O11 C112 108.9(3) ?
N13 C102 S12 129.2(3) ?
N13 C102 S11 105.7(4) yes
S12 C102 S11 125.1(3) ?
C102 N13 O11 119.4(4) ?
C102 N13 C104 118.7(4) yes
O11 N13 C104 121.8(4) ?
C105 C104 N13 110.2(5) yes
C105 C104 C106 126.6(5) ?
N13 C104 C106 123.1(4) ?
C104 C105 S11 111.6(4) yes
C104 C105 H105 124.2 ?
S11 C105 H105 124.2 ?
C111 C106 C107 117.9(5) ?
C111 C106 C104 122.6(5) ?
C107 C106 C104 119.5(5) ?
C108 C107 C106 121.1(6) ?
C108 C107 H107 119.5 ?
C106 C107 H107 119.5 ?
C109 C108 C107 120.4(6) ?
C109 C108 H108 119.8 ?
C107 C108 H108 119.8 ?
C108 C109 C110 121.4(6) ?
C108 C109 Cl1 120.9(5) ?
C110 C109 Cl1 117.7(5) ?
C109 C110 C111 118.0(5) ?
C109 C110 H110 121.0 ?
C111 C110 H110 121.0 ?
C106 C111 C110 121.3(5) ?
C106 C111 H111 119.4 ?
C110 C111 H111 119.4 ?
O11 C112 C113 106.5(4) ?
O11 C112 H11 110.4 ?
C113 C112 H11 110.4 ?
O11 C112 H12 110.4 ?
C113 C112 H12 110.4 ?
H11 C112 H12 108.6 ?
C114 C113 C112 114.0(4) ?
C114 C113 H13 108.8 ?
C112 C113 H13 108.8 ?
C114 C113 H14 108.8 ?
C112 C113 H14 108.8 ?
H13 C113 H14 107.7 ?
C113 C114 C115 117.2(4) ?
C113 C114 H15 108.0 ?
C115 C114 H15 108.0 ?
C113 C114 H16 108.0 ?
C115 C114 H16 108.0 ?
H15 C114 H16 107.3 ?
C116 C115 C117 121.6(5) ?
C116 C115 C114 121.5(5) ?
C117 C115 C114 116.9(4) ?
C115 C116 H17 120.0 ?
C115 C116 H18 120.0 ?
H17 C116 H18 120.0 ?
C122 C117 C118 116.1(5) ?
C122 C117 C115 121.7(5) ?
C118 C117 C115 122.1(4) ?
C119 C118 C117 121.6(5) ?
C119 C118 H118 119.2 ?
C117 C118 H118 119.2 ?
C118 C119 C120 120.9(6) ?
C118 C119 H119 119.6 ?
C120 C119 H119 119.6 ?
C121 C120 C119 118.7(6) ?
C121 C120 H120 120.6 ?
C119 C120 H120 120.6 ?
C120 C121 C122 121.3(6) ?
C120 C121 H121 119.4 ?
C122 C121 H121 119.4 ?
C121 C122 C117 121.4(6) ?
C121 C122 H122 119.3 ?
C117 C122 H122 119.3 ?
C105 S11 C102 93.7(3) yes
N23 O21 C212 111.5(3) ?
N23 C202 S22 128.9(4) ?
N23 C202 S21 107.2(4) yes
S22 C202 S21 123.8(3) ?
C202 N23 O21 120.8(3) ?
C202 N23 C204 118.1(4) yes
O21 N23 C204 120.3(3) ?
C205 C204 N23 110.4(4) yes
C205 C204 C206 125.8(5) ?
N23 C204 C206 123.7(4) ?
C204 C205 S21 111.8(4) yes
C204 C205 H205 124.1 ?
S21 C205 H205 124.1 ?
C211 C206 C207 118.7(4) ?
C211 C206 C204 123.4(4) ?
C207 C206 C204 117.9(4) ?
C208 C207 C206 120.4(5) ?
C208 C207 H207 119.8 ?
C206 C207 H207 119.8 ?
C209 C208 C207 118.7(5) ?
C209 C208 H208 120.7 ?
C207 C208 H208 120.7 ?
C208 C209 C210 122.8(5) ?
C208 C209 Cl2 118.8(4) ?
C210 C209 Cl2 118.5(4) ?
C209 C210 C211 118.1(5) ?
C209 C210 H210 120.9 ?
C211 C210 H210 120.9 ?
C206 C211 C210 121.4(5) ?
C206 C211 H211 119.3 ?
C210 C211 H211 119.3 ?
O21 C212 C213 105.7(4) ?
O21 C212 H22 110.6 ?
C213 C212 H22 110.6 ?
O21 C212 H21 110.6 ?
C213 C212 H21 110.6 ?
H22 C212 H21 108.7 ?
C212 C213 C214 112.9(4) ?
C212 C213 H24 109.0 ?
C214 C213 H24 109.0 ?
C212 C213 H23 109.0 ?
C214 C213 H23 109.0 ?
H24 C213 H23 107.8 ?
C215 C214 C213 116.0(4) ?
C215 C214 H25 108.3 ?
C213 C214 H25 108.3 ?
C215 C214 H26 108.3 ?
C213 C214 H26 108.3 ?
H25 C214 H26 107.4 ?
C216 C215 C217 121.2(5) ?
C216 C215 C214 124.3(5) ?
C217 C215 C214 114.5(4) ?
C215 C216 H27 120.0 ?
C215 C216 H28 120.0 ?
H27 C216 H28 120.0 ?
C218 C217 C222 116.8(5) ?
C218 C217 C215 122.1(4) ?
C222 C217 C215 121.1(5) ?
C219 C218 C217 122.5(5) ?
C219 C218 H218 118.8 ?
C217 C218 H218 118.8 ?
C220 C219 C218 118.8(6) ?
C220 C219 H219 120.6 ?
C218 C219 H219 120.6 ?
C221 C220 C219 120.7(6) ?
C221 C220 H220 119.7 ?
C219 C220 H220 119.7 ?
C220 C221 C222 121.1(5) ?
C220 C221 H221 119.5 ?
C222 C221 H221 119.5 ?
C221 C222 C217 120.1(6) ?
C221 C222 H222 119.9 ?
C217 C222 H222 119.9 ?
C205 S21 C202 92.3(2) yes
N33 O31 C312 110.1(3) ?
N33 C302 S32 129.6(3) ?
N33 C302 S31 105.6(3) yes
S32 C302 S31 124.8(3) ?
C302 N33 O31 120.2(3) ?
C302 N33 C304 119.1(4) yes
O31 N33 C304 120.7(4) ?
C305 C304 N33 109.0(5) yes
C305 C304 C306 127.6(5) ?
N33 C304 C306 123.4(4) ?
C304 C305 S31 113.1(4) yes
C304 C305 H305 123.5 ?
S31 C305 H305 123.5 ?
C311 C306 C307 119.4(5) ?
C311 C306 C304 122.2(5) ?
C307 C306 C304 118.3(5) ?
C308 C307 C306 119.3(6) ?
C308 C307 H307 120.3 ?
C306 C307 H307 120.3 ?
C309 C308 C307 120.2(6) ?
C309 C308 H308 119.9 ?
C307 C308 H308 119.9 ?
C308 C309 C310 121.4(5) ?
C308 C309 Cl3 119.3(5) ?
C310 C309 Cl3 119.3(5) ?
C309 C310 C311 119.0(5) ?
C309 C310 H310 120.5 ?
C311 C310 H310 120.5 ?
C310 C311 C306 120.6(5) ?
C310 C311 H311 119.7 ?
C306 C311 H311 119.7 ?
O31 C312 C313 106.3(4) ?
O31 C312 H31 110.5 ?
C313 C312 H31 110.5 ?
O31 C312 H32 110.5 ?
C313 C312 H32 110.5 ?
H31 C312 H32 108.7 ?
C312 C313 C314 112.4(4) ?
C312 C313 H34 109.1 ?
C314 C313 H34 109.1 ?
C312 C313 H33 109.1 ?
C314 C313 H33 109.1 ?
H34 C313 H33 107.8 ?
C313 C314 C315 116.2(4) ?
C313 C314 H35 108.2 ?
C315 C314 H35 108.2 ?
C313 C314 H36 108.2 ?
C315 C314 H36 108.2 ?
H35 C314 H36 107.4 ?
C316 C315 C317 122.3(4) ?
C316 C315 C314 122.9(5) ?
C317 C315 C314 114.7(4) ?
C315 C316 H38 120.0 ?
C315 C316 H37 120.0 ?
H38 C316 H37 120.0 ?
C318 C317 C322 117.2(5) ?
C318 C317 C315 121.7(4) ?
C322 C317 C315 121.1(4) ?
C319 C318 C317 121.8(5) ?
C319 C318 H318 119.1 ?
C317 C318 H318 119.1 ?
C320 C319 C318 119.7(6) ?
C320 C319 H319 120.1 ?
C318 C319 H319 120.1 ?
C321 C320 C319 120.3(5) ?
C321 C320 H320 119.9 ?
C319 C320 H320 119.9 ?
C320 C321 C322 119.9(5) ?
C320 C321 H321 120.1 ?
C322 C321 H321 120.1 ?
C321 C322 C317 121.1(5) ?
C321 C322 H322 119.5 ?
C317 C322 H322 119.5 ?
C305 S31 C302 93.3(3) ?

loop_
_geom_bond_atom_site_label_1
_geom_bond_atom_site_label_2
_geom_bond_distance
_geom_bond_publ_flag
O11 N13 1.387(4) yes
O11 C112 1.464(6) ?
C102 N13 1.356(6) yes
C102 S12 1.650(6) yes
C102 S11 1.737(5) yes
N13 C104 1.393(6) yes
C104 C105 1.350(7) yes
C104 C106 1.481(7) ?
C105 S11 1.706(7) yes
C105 H105 0.9300 ?
C106 C111 1.388(7) ?
C106 C107 1.393(7) ?
C107 C108 1.365(9) ?
C107 H107 0.9300 ?
C108 C109 1.362(8) ?
C108 H108 0.9300 ?
C109 C110 1.377(8) ?
C109 Cl1 1.747(6) ?
C110 C111 1.405(7) ?
C110 H110 0.9300 ?
C111 H111 0.9300 ?
C112 C113 1.511(6) ?
C112 H11 0.9700 ?
C112 H12 0.9700 ?
C113 C114 1.479(6) ?
C113 H13 0.9700 ?
C113 H14 0.9700 ?
C114 C115 1.517(6) ?
C114 H15 0.9700 ?
C114 H16 0.9700 ?
C115 C116 1.295(7) ?
C115 C117 1.489(7) ?
C116 H17 0.9300 ?
C116 H18 0.9300 ?
C117 C122 1.394(7) ?
C117 C118 1.402(7) ?
C118 C119 1.373(7) ?
C118 H118 0.9300 ?
C119 C120 1.375(8) ?
C119 H119 0.9300 ?
C120 C121 1.360(8) ?
C120 H120 0.9300 ?
C121 C122 1.382(7) ?
C121 H121 0.9300 ?
C122 H122 0.9300 ?
O21 N23 1.391(4) yes
O21 C212 1.457(6) ?
C202 N23 1.336(6) yes
C202 S22 1.669(6) yes
C202 S21 1.733(5) yes
N23 C204 1.397(6) yes
C204 C205 1.336(6) yes
C204 C206 1.479(6) ?
C205 S21 1.724(6) yes
C205 H205 0.9300 ?
C206 C211 1.372(6) ?
C206 C207 1.401(7) ?
C207 C208 1.384(7) ?
C207 H207 0.9300 ?
C208 C209 1.365(8) ?
C208 H208 0.9300 ?
C209 C210 1.365(7) ?
C209 Cl2 1.757(5) ?
C210 C211 1.387(6) ?
C210 H210 0.9300 ?
C211 H211 0.9300 ?
C212 C213 1.513(6) ?
C212 H22 0.9700 ?
C212 H21 0.9700 ?
C213 C214 1.523(6) ?
C213 H24 0.9700 ?
C213 H23 0.9700 ?
C214 C215 1.514(6) ?
C214 H25 0.9700 ?
C214 H26 0.9700 ?
C215 C216 1.289(8) ?
C215 C217 1.498(7) ?
C216 H27 0.9300 ?
C216 H28 0.9300 ?
C217 C218 1.388(7) ?
C217 C222 1.404(7) ?
C218 C219 1.386(7) ?
C218 H218 0.9300 ?
C219 C220 1.368(7) ?
C219 H219 0.9300 ?
C220 C221 1.352(8) ?
C220 H220 0.9300 ?
C221 C222 1.389(8) ?
C221 H221 0.9300 ?
C222 H222 0.9300 ?
O31 N33 1.387(4) yes
O31 C312 1.472(6) ?
C302 N33 1.360(6) yes
C302 S32 1.646(5) yes
C302 S31 1.742(4) yes
N33 C304 1.400(6) yes
C304 C305 1.350(7) yes
C304 C306 1.474(7) ?
C305 S31 1.697(7) yes
C305 H305 0.9300 ?
C306 C311 1.385(7) ?
C306 C307 1.389(7) ?
C307 C308 1.382(9) ?
C307 H307 0.9300 ?
C308 C309 1.364(9) ?
C308 H308 0.9300 ?
C309 C310 1.365(8) ?
C309 Cl3 1.749(5) ?
C310 C311 1.381(7) ?
C310 H310 0.9300 ?
C311 H311 0.9300 ?
C312 C313 1.509(6) ?
C312 H31 0.9700 ?
C312 H32 0.9700 ?
C313 C314 1.517(6) ?
C313 H34 0.9700 ?
C313 H33 0.9700 ?
C314 C315 1.529(6) ?
C314 H35 0.9700 ?
C314 H36 0.9700 ?
C315 C316 1.288(7) ?
C315 C317 1.490(6) ?
C316 H38 0.9300 ?
C316 H37 0.9300 ?
C317 C318 1.384(7) ?
C317 C322 1.394(6) ?
C318 C319 1.378(8) ?
C318 H318 0.9300 ?
C319 C320 1.372(8) ?
C319 H319 0.9300 ?
C320 C321 1.367(7) ?
C320 H320 0.9300 ?
C321 C322 1.389(7) ?
C321 H321 0.9300 ?
C322 H322 0.9300 ?

loop_
_geom_torsion_atom_site_label_1
_geom_torsion_atom_site_label_2
_geom_torsion_atom_site_label_3
_geom_torsion_atom_site_label_4
_geom_torsion
_geom_torsion_publ_flag
S12 C102 N13 O11 0.8(8) ?
S11 C102 N13 O11 -179.5(3) ?
S12 C102 N13 C104 179.9(5) ?
S11 C102 N13 C104 -0.4(7) ?
C112 O11 N13 C102 -84.3(5) yes
C112 O11 N13 C104 96.6(5) ?
C102 N13 C104 C105 0.7(8) ?
O11 N13 C104 C105 179.8(5) ?
C102 N13 C104 C106 178.4(5) ?
O11 N13 C104 C106 -2.5(8) ?
N13 C104 C105 S11 -0.6(7) ?
C106 C104 C105 S11 -178.3(5) ?
C105 C104 C106 C111 -142.5(6) ?
N13 C104 C106 C111 40.1(8) yes
C105 C104 C106 C107 35.2(9) ?
N13 C104 C106 C107 -142.2(6) ?
C111 C106 C107 C108 0.8(8) ?
C104 C106 C107 C108 -177.0(5) ?
C106 C107 C108 C109 -2.5(9) ?
C107 C108 C109 C110 2.2(9) ?
C107 C108 C109 Cl1 -178.0(5) ?
C108 C109 C110 C111 -0.3(9) ?
Cl1 C109 C110 C111 179.9(4) ?
C107 C106 C111 C110 1.1(8) ?
C104 C106 C111 C110 178.9(5) ?
C109 C110 C111 C106 -1.3(8) ?
N13 O11 C112 C113 -177.9(4) ?
O11 C112 C113 C114 71.3(6) yes
C112 C113 C114 C115 173.9(5) yes
C113 C114 C115 C116 -0.8(10) yes
C113 C114 C115 C117 -178.5(5) ?
C116 C115 C117 C122 20.1(10) yes
C114 C115 C117 C122 -162.2(5) ?
C116 C115 C117 C118 -162.0(8) ?
C114 C115 C117 C118 15.8(8) ?
C122 C117 C118 C119 -1.7(9) ?
C115 C117 C118 C119 -179.7(6) ?
C117 C118 C119 C120 0.9(10) ?
C118 C119 C120 C121 -0.3(10) ?
C119 C120 C121 C122 0.6(10) ?
C120 C121 C122 C117 -1.5(10) ?
C118 C117 C122 C121 2.0(9) ?
C115 C117 C122 C121 -180.0(6) ?
C104 C105 S11 C102 0.4(6) ?
N13 C102 S11 C105 0.0(5) ?
S12 C102 S11 C105 179.7(5) ?
S22 C202 N23 O21 3.8(9) ?
S21 C202 N23 O21 -173.6(4) ?
S22 C202 N23 C204 173.5(5) ?
S21 C202 N23 C204 -3.9(7) ?
C212 O21 N23 C202 -77.0(6) yes
C212 O21 N23 C204 113.6(5) ?
C202 N23 C204 C205 2.7(8) ?
O21 N23 C204 C205 172.4(5) ?
C202 N23 C204 C206 -174.7(5) ?
O21 N23 C204 C206 -5.0(8) ?
N23 C204 C205 S21 -0.1(7) ?
C206 C204 C205 S21 177.3(5) ?
C205 C204 C206 C211 135.6(7) ?
N23 C204 C206 C211 -47.4(8) yes
C205 C204 C206 C207 -42.2(9) ?
N23 C204 C206 C207 134.8(6) ?
C211 C206 C207 C208 -0.2(8) ?
C204 C206 C207 C208 177.7(5) ?
C206 C207 C208 C209 1.6(10) ?
C207 C208 C209 C210 -1.2(9) ?
C207 C208 C209 Cl2 178.1(5) ?
C208 C209 C210 C211 -0.5(8) ?
Cl2 C209 C210 C211 -179.8(4) ?
C207 C206 C211 C210 -1.5(8) ?
C204 C206 C211 C210 -179.3(5) ?
C209 C210 C211 C206 1.9(8) ?
N23 O21 C212 C213 -179.3(3) ?
O21 C212 C213 C214 64.6(5) yes
C212 C213 C214 C215 173.6(5) yes
C213 C214 C215 C216 10.7(9) yes
C213 C214 C215 C217 -170.3(5) ?
C216 C215 C217 C218 149.7(7) ?
C214 C215 C217 C218 -29.4(8) ?
C216 C215 C217 C222 -31.9(9) yes
C214 C215 C217 C222 149.0(5) ?
C222 C217 C218 C219 3.1(9) ?
C215 C217 C218 C219 -178.5(5) ?
C217 C218 C219 C220 -2.2(9) ?
C218 C219 C220 C221 0.8(9) ?
C219 C220 C221 C222 -0.4(9) ?
C220 C221 C222 C217 1.4(9) ?
C218 C217 C222 C221 -2.6(8) ?
C215 C217 C222 C221 178.9(5) ?
C204 C205 S21 C202 -1.8(6) ?
N23 C202 S21 C205 3.1(5) ?
S22 C202 S21 C205 -174.5(5) ?
S32 C302 N33 O31 0.7(8) ?
S31 C302 N33 O31 -178.6(4) ?
S32 C302 N33 C304 -180.0(5) ?
S31 C302 N33 C304 0.7(6) ?
C312 O31 N33 C302 -82.9(5) yes
C312 O31 N33 C304 97.8(5) ?
C302 N33 C304 C305 -0.9(8) ?
O31 N33 C304 C305 178.4(5) ?
C302 N33 C304 C306 178.8(5) ?
O31 N33 C304 C306 -1.9(8) ?
N33 C304 C305 S31 0.6(7) ?
C306 C304 C305 S31 -179.0(5) ?
C305 C304 C306 C311 -133.0(6) ?
N33 C304 C306 C311 47.4(8) yes
C305 C304 C306 C307 43.0(9) ?
N33 C304 C306 C307 -136.6(6) ?
C311 C306 C307 C308 -0.7(9) ?
C304 C306 C307 C308 -176.8(6) ?
C306 C307 C308 C309 1.6(11) ?
C307 C308 C309 C310 -1.2(11) ?
C307 C308 C309 Cl3 177.9(6) ?
C308 C309 C310 C311 0.0(9) ?
Cl3 C309 C310 C311 -179.1(4) ?
C309 C310 C311 C306 0.9(8) ?
C307 C306 C311 C310 -0.5(8) ?
C304 C306 C311 C310 175.4(5) ?
N33 O31 C312 C313 -176.4(3) ?
O31 C312 C313 C314 69.9(5) yes
C312 C313 C314 C315 172.8(4) yes
C313 C314 C315 C316 10.6(9) yes
C313 C314 C315 C317 -167.9(5) ?
C316 C315 C317 C318 149.5(7) ?
C314 C315 C317 C318 -32.0(7) ?
C316 C315 C317 C322 -31.7(9) yes
C314 C315 C317 C322 146.8(5) ?
C322 C317 C318 C319 -0.3(8) ?
C315 C317 C318 C319 178.6(5) ?
C317 C318 C319 C320 0.7(9) ?
C318 C319 C320 C321 -0.5(9) ?
C319 C320 C321 C322 -0.2(8) ?
C320 C321 C322 C317 0.7(8) ?
C318 C317 C322 C321 -0.4(8) ?
C315 C317 C322 C321 -179.3(5) ?
C304 C305 S31 C302 -0.2(6) ?
N33 C302 S31 C305 -0.2(5) ?
S32 C302 S31 C305 -179.6(5) ?

loop_
_cod_related_entry_id
_cod_related_entry_database
_cod_related_entry_code
1 ChemSpider 24725649
